data_7121136
loop_
_publ_author_name
'Koner, Abhishek'
'Kelemen, Zsolt'
'Schnakenburg, Gregor'
'Nyul\'aszi, L\'aszl\'o'
'Streubel, Rainer'

_publ_section_title
;
 1,4-Additions of tricyclic 1,4-diphosphinines - a novel system to study
 \s-bond activation and \p-\p dispersion interactions.
;
_journal_issue 10
_journal_name_full 'Chemical communications (Cambridge, England)'
_journal_page_first 1182
_journal_page_last 1184
_journal_paper_doi 10.1039/c7cc09349g
_journal_volume 54
_journal_year 2018
_chemical_formula_moiety '2(C28 H42 N4 O4 P2 S2), C7 H8'
_chemical_formula_sum 'C63 H92 N8 O8 P4 S4'
_chemical_formula_weight 1341.56
_chemical_name_systematic ABK-435
_space_group_crystal_system triclinic
_space_group_IT_number 2
_space_group_name_Hall '-P 1'
_space_group_name_H-M_alt 'P -1'
_symmetry_space_group_name_Hall '-P 1'
_symmetry_space_group_name_H-M 'P -1'
_atom_sites_solution_hydrogens geom
_atom_sites_solution_primary dual
_audit_creation_date 2017-09-14
_audit_creation_method
;
Olex2 1.2
(compiled 2017.08.10 svn.r3458 for OlexSys, GUI svn.r5381)
;
_audit_update_record
;
2017-12-05 deposited with the CCDC.
2018-01-12 downloaded from the CCDC.
;
_cell_angle_alpha 67.920(3)
_cell_angle_beta 78.389(3)
_cell_angle_gamma 73.028(3)
_cell_formula_units_Z 2
_cell_length_a 14.6456(8)
_cell_length_b 15.5637(9)
_cell_length_c 17.4714(10)
_cell_measurement_reflns_used 9788
_cell_measurement_temperature 100
_cell_measurement_theta_max 30.58
_cell_measurement_theta_min 2.45
_cell_volume 3510.8(4)
_computing_cell_refinement 'SAINT v8.37A (Bruker, 2015)'
_computing_data_reduction 'SAINT v8.37A (Bruker, 2015)'
_computing_molecular_graphics 'Olex2 (Dolomanov et al., 2009)'
_computing_publication_material 'Olex2 (Dolomanov et al., 2009)'
_computing_structure_refinement 'XL (Sheldrick, 2008)'
_computing_structure_solution 'XT (Sheldrick, 2015)'
_diffrn_ambient_temperature 100
_diffrn_detector 'Bruker Photon100 detector'
_diffrn_detector_area_resol_mean 8
_diffrn_detector_type 'CMOS area detector'
_diffrn_measured_fraction_theta_full 0.996
_diffrn_measured_fraction_theta_max 0.996
_diffrn_measurement_device 'three-circle diffractometer'
_diffrn_measurement_device_type 'Bruker X8-KappaApexII'
_diffrn_measurement_method '\f and \w scans'
_diffrn_radiation_monochromator graphite
_diffrn_radiation_probe x-ray
_diffrn_radiation_type MoK\a
_diffrn_radiation_wavelength 0.71073
_diffrn_reflns_av_unetI/netI 0.0476
_diffrn_reflns_Laue_measured_fraction_full 0.996
_diffrn_reflns_Laue_measured_fraction_max 0.996
_diffrn_reflns_limit_h_max 18
_diffrn_reflns_limit_h_min -17
_diffrn_reflns_limit_k_max 19
_diffrn_reflns_limit_k_min -17
_diffrn_reflns_limit_l_max 21
_diffrn_reflns_limit_l_min 0
_diffrn_reflns_number 23083
_diffrn_reflns_point_group_measured_fraction_full 0.996
_diffrn_reflns_point_group_measured_fraction_max 0.996
_diffrn_reflns_theta_full 25.242
_diffrn_reflns_theta_max 25.999
_diffrn_reflns_theta_min 1.462
_diffrn_source 'sealed tube'
_diffrn_source_type 'Incoatec I\ms'
_diffrn_standards_number 0
_exptl_absorpt_coefficient_mu 0.283
_exptl_absorpt_correction_T_max 0.7461
_exptl_absorpt_correction_T_min 0.6036
_exptl_absorpt_correction_type empirical
_exptl_absorpt_process_details
;
 TWINABS-2012/1 (Bruker,2012) was used for absorption correction.
 
For component 1:
 wR2(int) was 0.1417 before and 0.0721 after correction.
 The Ratio of minimum to maximum transmission not present.
 The \l/2 correction factor is Not present
 
For component 2:
 wR2(int) was 0.1337 before and 0.0701 after correction.
 The Ratio of minimum to maximum transmission is 0.81.
 The \l/2 correction factor is Not present

Final HKLF 4 output contains 142568 reflections, Rint = 0.0744
 (94879 with I > 3sig(I), Rint = 0.0629)
;
_exptl_crystal_colour 'clear orange'
_exptl_crystal_colour_lustre clear
_exptl_crystal_colour_primary orange
_exptl_crystal_density_diffrn 1.269
_exptl_crystal_description plank
_exptl_crystal_F_000 1428
_exptl_crystal_size_max 0.36
_exptl_crystal_size_mid 0.06
_exptl_crystal_size_min 0.02
_refine_diff_density_max 1.303
_refine_diff_density_min -0.859
_refine_diff_density_rms 0.133
_refine_ls_extinction_method none
_refine_ls_goodness_of_fit_ref 1.067
_refine_ls_hydrogen_treatment constr
_refine_ls_matrix_type full
_refine_ls_number_parameters 844
_refine_ls_number_reflns 23083
_refine_ls_number_restraints 246
_refine_ls_restrained_S_all 1.070
_refine_ls_R_factor_all 0.1155
_refine_ls_R_factor_gt 0.0970
_refine_ls_shift/su_max 0.001
_refine_ls_shift/su_mean 0.000
_refine_ls_structure_factor_coef Fsqd
_refine_ls_weighting_details 'w=1/[\s^2^(Fo^2^)+(0.0643P)^2^+25.8602P] where P=(Fo^2^+2Fc^2^)/3'
_refine_ls_weighting_scheme calc
_refine_ls_wR_factor_gt 0.2324
_refine_ls_wR_factor_ref 0.2482
_reflns_Friedel_coverage 0.000
_reflns_number_gt 20538
_reflns_number_total 23083
_reflns_threshold_expression 'I > 2\s(I)'
_cod_data_source_file c7cc09349g2.cif
_cod_data_source_block 2a
_cod_depositor_comments 'Adding full bibliography for 7121136--7121139.cif.'
_cod_database_code 7121136
_shelx_shelxl_version_number 2014/7
_shelx_space_group_comment
;
The symmetry employed for this shelxl refinement is uniquely defined
by the following loop, which should always be used as a source of
symmetry information in preference to the above space-group names.
They are only intended as comments.
;
_shelx_estimated_absorpt_t_max 0.994
_shelx_estimated_absorpt_t_min 0.905
_olex2_refinement_description
;
1. Twinned data refinement
 Scales: 0.4413(14)
 0.5587(14)
2. Fixed Uiso
 At 1.2 times of:
  All C(H) groups, All C(H,H) groups, All C(H,H,H,H) groups
 At 1.5 times of:
  All C(H,H,H) groups
3. Restrained distances
 C19'-C20' = C20'-C21' = C21'-C22' = C20S-C21S = C21S-C22S = C19'-C20S
 1.54 with sigma of 0.001
 C20'-C22' = C20S-C22S
 2.54 with sigma of 0.001
 C5S-C6S = C6S-C7S = C5-C6 = C6-C7
 1.5 with sigma of 0.01
4. Uiso/Uaniso restraints and constraints
C20' \\sim C20S \\sim C21' \\sim C21S \\sim C22' \\sim C22S: within 2A with
sigma of 0.001 and sigma for terminal atoms of 0.002
C29 \\sim C30 \\sim C31 \\sim C32 \\sim C33 \\sim C34 \\sim C35: within 2A with
sigma of 0.005 and sigma for terminal atoms of 0.01
C5 \\sim C5S \\sim C6 \\sim C6S \\sim C7 \\sim C7S: within 2A with sigma of
0.005 and sigma for terminal atoms of 0.01
Uanis(C31) \\sim Ueq, Uanis(C32) \\sim Ueq, Uanis(C33) \\sim Ueq, Uanis(C30)
\\sim Ueq, Uanis(C34) \\sim Ueq, Uanis(C35) \\sim Ueq: with sigma of 0.01 and
sigma for terminal atoms of 0.01
Uanis(C20') \\sim Ueq, Uanis(C21') \\sim Ueq, Uanis(C22') \\sim Ueq,
Uanis(C20S) \\sim Ueq, Uanis(C21S) \\sim Ueq, Uanis(C22S) \\sim Ueq: with sigma
of 0.01 and sigma for terminal atoms of 0.01
Uanis(C11) \\sim Ueq: with sigma of 0.002 and sigma for terminal atoms of 0.004
5. Others
 Sof(H19E)=Sof(H19F)=Sof(C20S)=Sof(H20E)=Sof(H20F)=Sof(C21S)=Sof(H21E)=
 Sof(H21F)=Sof(C22S)=Sof(H22G)=Sof(H22H)=Sof(H22I)=1-FVAR(1)
 Sof(H19C)=Sof(H19D)=Sof(C20')=Sof(H20C)=Sof(H20D)=Sof(C21')=Sof(H21C)=
 Sof(H21D)=Sof(C22')=Sof(H22D)=Sof(H22E)=Sof(H22F)=FVAR(1)
 Sof(H4BC)=Sof(H4BD)=Sof(C5S)=Sof(H5SA)=Sof(H5SB)=Sof(C6S)=Sof(H6SA)=Sof(H6SB)=
 Sof(C7S)=Sof(H7SA)=Sof(H7SB)=Sof(H7SC)=1-FVAR(2)
 Sof(H4AA)=Sof(H4AB)=Sof(C5)=Sof(H5A)=Sof(H5B)=Sof(C6)=Sof(H6A)=Sof(H6B)=
 Sof(C7)=Sof(H7A)=Sof(H7B)=Sof(H7C)=FVAR(2)
6.a Secondary CH2 refined with riding coordinates:
 C4(H4AA,H4AB), C4(H4BC,H4BD), C5(H5A,H5B), C5S(H5SA,H5SB), C6(H6A,H6B),
 C6S(H6SA,H6SB), C8(H8A,H8B), C9(H9A,H9B), C10(H10A,H10B), C15(H15A,H15B),
 C16(H16A,H16B), C17(H17A,H17B), C19(H19A,H19B), C20(H20A,H20B), C21(H21A,H21B),
  C4'(H4'A,H4'B), C5'(H5'A,H5'B), C6'(H6'A,H6'B), C8'(H8'A,H8'B), C9'(H9'A,
 H9'B), C10'(H10C,H10D), C15'(H15C,H15D), C16'(H16C,H16D), C17'(H17C,H17D),
 C19'(H19C,H19D), C19'(H19E,H19F), C20'(H20C,H20D), C20S(H20E,H20F), C21'(H21C,
 H21D), C21S(H21E,H21F)
6.b Aromatic/amide H refined with riding coordinates:
 C30(H30), C31(H31), C32(H32), C33(H33), C34(H34)
6.c Fitted hexagon refined as free rotating group:
 C29(C30,C31,C32,C33,C34)
6.d Idealised Me refined as rotating group:
 C7(H7A,H7B,H7C), C7S(H7SA,H7SB,H7SC), C11(H11A,H11B,H11C), C18(H18A,H18B,
 H18C), C22(H22A,H22B,H22C), C26(H26A,H26B,H26C), C28(H28A,H28B,H28C), C7'(H7'A,
 H7'B,H7'C), C11'(H11D,H11E,H11F), C18'(H18D,H18E,H18F), C22'(H22D,H22E,H22F),
 C22S(H22G,H22H,H22I), C26'(H26D,H26E,H26F), C28'(H28D,H28E,H28F), C35(H35A,
 H35B,H35C)
;
_olex2_submission_special_instructions 'No special instructions were received'

loop_
_space_group_symop_operation_xyz
'x, y, z'
'-x, -y, -z'

loop_
_atom_site_label
_atom_site_type_symbol
_atom_site_fract_x
_atom_site_fract_y
_atom_site_fract_z
_atom_site_U_iso_or_equiv
_atom_site_adp_type
_atom_site_occupancy
_atom_site_site_symmetry_order
_atom_site_calc_flag
_atom_site_refinement_flags_posn
_atom_site_refinement_flags_adp
_atom_site_refinement_flags_occupancy
_atom_site_disorder_assembly
_atom_site_disorder_group
S1 S 1.00008(12) -0.18360(13) 0.61847(12) 0.0261(4) Uani 1 1 d . . . . .
S2 S 0.40959(12) 0.12449(13) 0.35398(11) 0.0275(4) Uani 1 1 d . . . . .
P1 P 0.78157(11) 0.12717(12) 0.38840(10) 0.0169(3) Uani 1 1 d . . . . .
P2 P 0.65570(11) 0.09698(12) 0.57458(10) 0.0192(4) Uani 1 1 d . . . . .
O1 O 0.7931(3) 0.3335(3) 0.3132(3) 0.0217(10) Uani 1 1 d . . . . .
O2 O 0.8081(3) 0.3525(3) 0.4314(3) 0.0276(11) Uani 1 1 d . . . . .
O3 O 0.7190(4) 0.2540(4) 0.6260(3) 0.0388(14) Uani 1 1 d . . . . .
O4 O 0.6238(4) 0.3550(4) 0.5265(4) 0.0407(14) Uani 1 1 d . . . . .
N1 N 0.9053(3) -0.0415(4) 0.4918(3) 0.0170(11) Uani 1 1 d . . . . .
N2 N 0.8230(3) -0.0608(4) 0.6146(3) 0.0175(11) Uani 1 1 d . . . . .
N3 N 0.5122(4) 0.1093(4) 0.4749(3) 0.0210(12) Uani 1 1 d . . . . .
N4 N 0.5949(4) 0.1271(4) 0.3535(3) 0.0183(11) Uani 1 1 d . . . . .
C1 C 0.8189(4) 0.0262(5) 0.4806(4) 0.0175(13) Uani 1 1 d . . . . .
C2 C 0.7685(4) 0.0149(5) 0.5562(4) 0.0201(13) Uani 1 1 d . . . . .
C3 C 0.9084(4) -0.0951(5) 0.5745(4) 0.0201(13) Uani 1 1 d . . . . .
C4 C 0.9786(4) -0.0620(5) 0.4254(4) 0.0224(14) Uani 1 1 d . . . . .
H4AA H 1.0409 -0.0964 0.4482 0.027 Uiso 0.714(11) 1 calc R . P A 1
H4AB H 0.9867 -0.0014 0.3812 0.027 Uiso 0.714(11) 1 calc R . P A 1
H4BC H 0.9750 -0.0029 0.3763 0.027 Uiso 0.286(11) 1 calc R . P A 2
H4BD H 1.0428 -0.0798 0.4446 0.027 Uiso 0.286(11) 1 calc R . P A 2
C5 C 0.9472(8) -0.1232(12) 0.3888(8) 0.029(2) Uani 0.714(11) 1 d D U P A 1
H5A H 0.9381 -0.1831 0.4335 0.035 Uiso 0.714(11) 1 calc R . P A 1
H5B H 0.8848 -0.0883 0.3662 0.035 Uiso 0.714(11) 1 calc R . P A 1
C5S C 0.969(2) -0.137(3) 0.400(2) 0.029(3) Uani 0.286(11) 1 d D U P A 2
H5SA H 0.9703 -0.1953 0.4499 0.035 Uiso 0.286(11) 1 calc R . P A 2
H5SB H 1.0258 -0.1512 0.3613 0.035 Uiso 0.286(11) 1 calc R . P A 2
C6 C 1.0196(7) -0.1471(8) 0.3211(6) 0.031(2) Uani 0.714(11) 1 d D U P A 1
H6A H 1.0798 -0.1880 0.3452 0.037 Uiso 0.714(11) 1 calc R . P A 1
H6B H 1.0341 -0.0874 0.2797 0.037 Uiso 0.714(11) 1 calc R . P A 1
C6S C 0.8805(17) -0.1161(17) 0.3597(15) 0.028(3) Uani 0.286(11) 1 d D U P A 2
H6SA H 0.8767 -0.0556 0.3121 0.034 Uiso 0.286(11) 1 calc R . P A 2
H6SB H 0.8236 -0.1066 0.3999 0.034 Uiso 0.286(11) 1 calc R . P A 2
C7 C 0.9853(9) -0.1981(9) 0.2778(8) 0.048(3) Uani 0.714(11) 1 d D U P A 1
H7A H 1.0348 -0.2112 0.2339 0.072 Uiso 0.714(11) 1 calc GR . P A 1
H7B H 0.9261 -0.1577 0.2532 0.072 Uiso 0.714(11) 1 calc GR . P A 1
H7C H 0.9730 -0.2584 0.3181 0.072 Uiso 0.714(11) 1 calc GR . P A 1
C7S C 0.876(2) -0.1933(19) 0.3291(19) 0.043(5) Uani 0.286(11) 1 d D U P A 2
H7SA H 0.9323 -0.2032 0.2890 0.064 Uiso 0.286(11) 1 calc GR . P A 2
H7SB H 0.8175 -0.1742 0.3022 0.064 Uiso 0.286(11) 1 calc GR . P A 2
H7SC H 0.8766 -0.2528 0.3762 0.064 Uiso 0.286(11) 1 calc GR . P A 2
C8 C 0.7966(5) -0.0948(5) 0.7036(4) 0.0225(14) Uani 1 1 d . . . . .
H8A H 0.8360 -0.1601 0.7280 0.027 Uiso 1 1 calc R . . . .
H8B H 0.7284 -0.0979 0.7144 0.027 Uiso 1 1 calc R . . . .
C9 C 0.8106(6) -0.0314(6) 0.7449(5) 0.0391(19) Uani 1 1 d . . . . .
H9A H 0.7780 0.0353 0.7154 0.047 Uiso 1 1 calc R . . . .
H9B H 0.8800 -0.0347 0.7398 0.047 Uiso 1 1 calc R . . . .
C10 C 0.7727(7) -0.0576(7) 0.8351(5) 0.052(2) Uani 1 1 d . . . . .
H10A H 0.7081 -0.0690 0.8412 0.063 Uiso 1 1 calc R . . . .
H10B H 0.8149 -0.1184 0.8663 0.063 Uiso 1 1 calc R . . . .
C11 C 0.7656(12) 0.0153(11) 0.8738(10) 0.106(5) Uani 1 1 d . U . . .
H11A H 0.7111 0.0694 0.8546 0.160 Uiso 1 1 calc GR . . . .
H11B H 0.8249 0.0378 0.8579 0.160 Uiso 1 1 calc GR . . . .
H11C H 0.7561 -0.0133 0.9344 0.160 Uiso 1 1 calc GR . . . .
C12 C 0.6050(4) 0.1060(5) 0.4840(4) 0.0186(13) Uani 1 1 d . . . . .
C13 C 0.6568(4) 0.1175(5) 0.4088(4) 0.0198(14) Uani 1 1 d . . . . .
C14 C 0.5061(4) 0.1202(5) 0.3942(4) 0.0212(14) Uani 1 1 d . . . . .
C15 C 0.4300(4) 0.1111(5) 0.5377(4) 0.0251(15) Uani 1 1 d . . . . .
H15A H 0.4523 0.0747 0.5934 0.030 Uiso 1 1 calc R . . . .
H15B H 0.3850 0.0794 0.5295 0.030 Uiso 1 1 calc R . . . .
C16 C 0.3772(5) 0.2135(6) 0.5337(5) 0.0370(19) Uani 1 1 d . . . . .
H16A H 0.4233 0.2447 0.5410 0.044 Uiso 1 1 calc R . . . .
H16B H 0.3559 0.2492 0.4775 0.044 Uiso 1 1 calc R . . . .
C17 C 0.2923(7) 0.2219(7) 0.5961(7) 0.059(3) Uani 1 1 d . . . . .
H17A H 0.3129 0.1880 0.6526 0.071 Uiso 1 1 calc R . . . .
H17B H 0.2455 0.1910 0.5895 0.071 Uiso 1 1 calc R . . . .
C18 C 0.2432(9) 0.3277(8) 0.5863(7) 0.072(3) Uani 1 1 d . . . . .
H18A H 0.2066 0.3565 0.5379 0.108 Uiso 1 1 calc GR . . . .
H18B H 0.2922 0.3625 0.5785 0.108 Uiso 1 1 calc GR . . . .
H18C H 0.1998 0.3309 0.6363 0.108 Uiso 1 1 calc GR . . . .
C19 C 0.6211(5) 0.1438(5) 0.2646(4) 0.0215(14) Uani 1 1 d . . . . .
H19A H 0.6696 0.1825 0.2439 0.026 Uiso 1 1 calc R . . . .
H19B H 0.5637 0.1808 0.2347 0.026 Uiso 1 1 calc R . . . .
C20 C 0.6611(6) 0.0521(5) 0.2457(5) 0.0345(18) Uani 1 1 d . . . . .
H20A H 0.6112 0.0152 0.2634 0.041 Uiso 1 1 calc R . . . .
H20B H 0.7161 0.0134 0.2783 0.041 Uiso 1 1 calc R . . . .
C21 C 0.6938(6) 0.0689(6) 0.1544(5) 0.041(2) Uani 1 1 d . . . . .
H21A H 0.6387 0.1078 0.1219 0.049 Uiso 1 1 calc R . . . .
H21B H 0.7436 0.1059 0.1368 0.049 Uiso 1 1 calc R . . . .
C22 C 0.7337(9) -0.0214(8) 0.1343(7) 0.069(3) Uani 1 1 d . . . . .
H22A H 0.7551 -0.0057 0.0749 0.104 Uiso 1 1 calc GR . . . .
H22B H 0.6837 -0.0569 0.1486 0.104 Uiso 1 1 calc GR . . . .
H22C H 0.7881 -0.0606 0.1664 0.104 Uiso 1 1 calc GR . . . .
C23 C 0.7559(4) 0.2177(5) 0.4416(4) 0.0186(13) Uani 1 1 d . . . . .
C24 C 0.7060(4) 0.2061(5) 0.5158(4) 0.0193(13) Uani 1 1 d . . . . .
C25 C 0.7883(4) 0.3064(4) 0.3882(4) 0.0185(13) Uani 1 1 d . . . . .
C26 C 0.8353(7) 0.4408(6) 0.3815(5) 0.041(2) Uani 1 1 d . . . . .
H26A H 0.8912 0.4282 0.3422 0.061 Uiso 1 1 calc GR . . . .
H26B H 0.8516 0.4683 0.4176 0.061 Uiso 1 1 calc GR . . . .
H26C H 0.7817 0.4858 0.3508 0.061 Uiso 1 1 calc GR . . . .
C27 C 0.6858(5) 0.2732(5) 0.5623(4) 0.0263(15) Uani 1 1 d . . . . .
C28 C 0.6099(8) 0.4305(8) 0.5607(8) 0.075(4) Uani 1 1 d . . . . .
H28A H 0.5784 0.4915 0.5219 0.113 Uiso 1 1 calc GR . . . .
H28B H 0.6723 0.4347 0.5694 0.113 Uiso 1 1 calc GR . . . .
H28C H 0.5697 0.4162 0.6139 0.113 Uiso 1 1 calc GR . . . .
S1' S 1.10824(11) 0.34899(13) 0.12857(11) 0.0254(4) Uani 1 1 d . . . . .
S2' S 0.55144(15) 0.59129(17) -0.16279(12) 0.0392(5) Uani 1 1 d . . . . .
P1' P 0.75635(12) 0.61722(12) 0.06372(11) 0.0203(4) Uani 1 1 d . . . . .
P2' P 0.71186(12) 0.40044(12) 0.13937(11) 0.0198(4) Uani 1 1 d . . . . .
O1' O 0.6900(4) 0.6698(4) 0.2403(4) 0.0471(15) Uani 1 1 d . . . . .
O2' O 0.5470(4) 0.6917(4) 0.1994(4) 0.0427(14) Uani 1 1 d . . . . .
O3' O 0.5818(4) 0.5047(4) 0.3248(3) 0.0393(13) Uani 1 1 d . . . . .
O4' O 0.5741(3) 0.3814(3) 0.2908(3) 0.0229(10) Uani 1 1 d . . . . .
N1' N 0.9485(4) 0.4955(4) 0.0953(3) 0.0181(11) Uani 1 1 d . . . . .
N2' N 0.9183(4) 0.3532(4) 0.1415(3) 0.0171(11) Uani 1 1 d . . . . .
N3' N 0.6539(4) 0.6234(4) -0.0654(3) 0.0252(13) Uani 1 1 d . . . . .
N4' N 0.6315(4) 0.4790(5) -0.0189(4) 0.0277(13) Uani 1 1 d . . . . .
C1' C 0.8500(4) 0.5079(4) 0.0943(4) 0.0174(13) Uani 1 1 d . . . . .
C2' C 0.8324(4) 0.4200(5) 0.1231(4) 0.0178(13) Uani 1 1 d . . . . .
C3' C 0.9904(4) 0.3994(5) 0.1231(4) 0.0176(13) Uani 1 1 d . . . . .
C4' C 0.9311(5) 0.2505(5) 0.1730(4) 0.0206(13) Uani 1 1 d . . . . .
H4'A H 0.8739 0.2344 0.2112 0.025 Uiso 1 1 calc R . . . .
H4'B H 0.9874 0.2209 0.2053 0.025 Uiso 1 1 calc R . . . .
C5' C 0.9457(5) 0.2087(5) 0.1044(4) 0.0253(15) Uani 1 1 d . . . . .
H5'A H 0.8916 0.2410 0.0697 0.030 Uiso 1 1 calc R . . . .
H5'B H 1.0055 0.2202 0.0686 0.030 Uiso 1 1 calc R . . . .
C6' C 0.9516(6) 0.1023(5) 0.1399(5) 0.0345(17) Uani 1 1 d . . . . .
H6'A H 0.8915 0.0912 0.1754 0.041 Uiso 1 1 calc R . . . .
H6'B H 1.0051 0.0705 0.1753 0.041 Uiso 1 1 calc R . . . .
C7' C 0.9673(8) 0.0570(7) 0.0732(6) 0.055(3) Uani 1 1 d . . . . .
H7'A H 1.0265 0.0681 0.0374 0.083 Uiso 1 1 calc GR . . . .
H7'B H 0.9129 0.0856 0.0398 0.083 Uiso 1 1 calc GR . . . .
H7'C H 0.9727 -0.0118 0.0996 0.083 Uiso 1 1 calc GR . . . .
C8' C 1.0014(5) 0.5695(5) 0.0730(4) 0.0221(14) Uani 1 1 d . . . . .
H8'A H 0.9644 0.6301 0.0364 0.027 Uiso 1 1 calc R . . . .
H8'B H 1.0636 0.5509 0.0415 0.027 Uiso 1 1 calc R . . . .
C9' C 1.0198(5) 0.5853(6) 0.1484(4) 0.0295(16) Uani 1 1 d . . . . .
H9'A H 1.0668 0.6254 0.1309 0.035 Uiso 1 1 calc R . . . .
H9'B H 1.0492 0.5228 0.1882 0.035 Uiso 1 1 calc R . . . .
C10' C 0.9303(6) 0.6328(6) 0.1930(5) 0.0338(17) Uani 1 1 d . . . . .
H10C H 0.9458 0.6289 0.2470 0.041 Uiso 1 1 calc R . . . .
H10D H 0.8799 0.5974 0.2044 0.041 Uiso 1 1 calc R . . . .
C11' C 0.8909(7) 0.7380(6) 0.1422(6) 0.045(2) Uani 1 1 d . . . . .
H11D H 0.8705 0.7419 0.0906 0.067 Uiso 1 1 calc GR . . . .
H11E H 0.9412 0.7728 0.1289 0.067 Uiso 1 1 calc GR . . . .
H11F H 0.8359 0.7662 0.1746 0.067 Uiso 1 1 calc GR . . . .
C12' C 0.6965(4) 0.5751(5) 0.0074(4) 0.0204(13) Uani 1 1 d . . . . .
C13' C 0.6815(4) 0.4860(5) 0.0373(4) 0.0220(14) Uani 1 1 d . . . . .
C14' C 0.6125(5) 0.5643(6) -0.0823(4) 0.0293(16) Uani 1 1 d . . . . .
C15' C 0.6487(5) 0.7227(5) -0.1183(5) 0.0288(16) Uani 1 1 d . . . . .
H15C H 0.6496 0.7284 -0.1768 0.035 Uiso 1 1 calc R . . . .
H15D H 0.7061 0.7414 -0.1140 0.035 Uiso 1 1 calc R . . . .
C16' C 0.5587(5) 0.7908(6) -0.0947(5) 0.0341(17) Uani 1 1 d . . . . .
H16C H 0.5531 0.8545 -0.1383 0.041 Uiso 1 1 calc R . . . .
H16D H 0.5020 0.7678 -0.0937 0.041 Uiso 1 1 calc R . . . .
C17' C 0.5564(7) 0.8012(7) -0.0126(6) 0.054(2) Uani 1 1 d . . . . .
H17C H 0.6187 0.8121 -0.0094 0.064 Uiso 1 1 calc R . . . .
H17D H 0.5492 0.7406 0.0321 0.064 Uiso 1 1 calc R . . . .
C18' C 0.4771(10) 0.8813(10) 0.0029(8) 0.096(5) Uani 1 1 d . . . . .
H18D H 0.4783 0.9401 -0.0447 0.143 Uiso 1 1 calc GR . . . .
H18E H 0.4861 0.8907 0.0530 0.143 Uiso 1 1 calc GR . . . .
H18F H 0.4152 0.8654 0.0104 0.143 Uiso 1 1 calc GR . . . .
C19' C 0.6107(6) 0.3920(6) -0.0172(5) 0.0399(19) Uani 1 1 d D . . . .
H19C H 0.5659 0.4097 -0.0591 0.048 Uiso 0.499(12) 1 calc R . P B 1
H19D H 0.5775 0.3633 0.0380 0.048 Uiso 0.499(12) 1 calc R . P B 1
H19E H 0.5560 0.4072 -0.0491 0.048 Uiso 0.501(12) 1 calc R . P B 2
H19F H 0.5958 0.3511 0.0405 0.048 Uiso 0.501(12) 1 calc R . P B 2
C20' C 0.6989(13) 0.3160(13) -0.0340(11) 0.093(3) Uani 0.499(12) 1 d D U P B 1
H20C H 0.7504 0.3125 -0.0031 0.112 Uiso 0.499(12) 1 calc R . P B 1
H20D H 0.6815 0.2536 -0.0095 0.112 Uiso 0.499(12) 1 calc R . P B 1
C20S C 0.7042(8) 0.3429(14) -0.0580(11) 0.093(3) Uani 0.501(12) 1 d D U P B 2
H20E H 0.7307 0.3911 -0.1059 0.112 Uiso 0.501(12) 1 calc R . P B 2
H20F H 0.7524 0.3098 -0.0176 0.112 Uiso 0.501(12) 1 calc R . P B 2
C21' C 0.7417(19) 0.3276(11) -0.1244(10) 0.093(3) Uani 0.499(12) 1 d D U P B 1
H21C H 0.7800 0.3763 -0.1441 0.112 Uiso 0.499(12) 1 calc R . P B 1
H21D H 0.6891 0.3501 -0.1602 0.112 Uiso 0.499(12) 1 calc R . P B 1
C21S C 0.681(2) 0.2705(11) -0.0875(10) 0.094(3) Uani 0.501(12) 1 d D U P B 2
H21E H 0.6258 0.2473 -0.0517 0.112 Uiso 0.501(12) 1 calc R . P B 2
H21F H 0.7371 0.2150 -0.0822 0.112 Uiso 0.501(12) 1 calc R . P B 2
C22' C 0.8061(18) 0.2325(14) -0.1314(12) 0.096(3) Uani 0.499(12) 1 d D U P B 1
H22D H 0.8429 0.2442 -0.1863 0.144 Uiso 0.499(12) 1 calc GR . P B 1
H22E H 0.7661 0.1887 -0.1240 0.144 Uiso 0.499(12) 1 calc GR . P B 1
H22F H 0.8505 0.2039 -0.0884 0.144 Uiso 0.499(12) 1 calc GR . P B 1
C22S C 0.6583(19) 0.3160(17) -0.1785(10) 0.093(3) Uani 0.501(12) 1 d D U P B 2
H22G H 0.7172 0.3046 -0.2152 0.140 Uiso 0.501(12) 1 calc GR . P B 2
H22H H 0.6320 0.3849 -0.1915 0.140 Uiso 0.501(12) 1 calc GR . P B 2
H22I H 0.6112 0.2874 -0.1866 0.140 Uiso 0.501(12) 1 calc GR . P B 2
C23' C 0.6754(5) 0.5768(5) 0.1639(4) 0.0239(14) Uani 1 1 d . . . . .
C24' C 0.6588(5) 0.4898(5) 0.1948(4) 0.0219(14) Uani 1 1 d . . . . .
C25' C 0.6392(5) 0.6495(5) 0.2072(5) 0.0297(16) Uani 1 1 d . . . . .
C26' C 0.5058(7) 0.7586(7) 0.2445(7) 0.062(3) Uani 1 1 d . . . . .
H26D H 0.5317 0.8154 0.2177 0.094 Uiso 1 1 calc GR . . . .
H26E H 0.5220 0.7281 0.3020 0.094 Uiso 1 1 calc GR . . . .
H26F H 0.4358 0.7771 0.2443 0.094 Uiso 1 1 calc GR . . . .
C27' C 0.6005(5) 0.4605(5) 0.2766(4) 0.0276(15) Uani 1 1 d . . . . .
C28' C 0.5058(5) 0.3564(5) 0.3632(4) 0.0254(15) Uani 1 1 d . . . . .
H28D H 0.4802 0.3052 0.3624 0.038 Uiso 1 1 calc GR . . . .
H28E H 0.4531 0.4124 0.3627 0.038 Uiso 1 1 calc GR . . . .
H28F H 0.5379 0.3345 0.4136 0.038 Uiso 1 1 calc GR . . . .
C29 C 0.8306(8) 0.5862(6) 0.6467(6) 0.090(3) Uani 1 1 d . U . . .
C30 C 0.9124(7) 0.5495(8) 0.6020(6) 0.114(3) Uani 1 1 d G U . . .
H30 H 0.9603 0.5847 0.5771 0.137 Uiso 1 1 calc R . . . .
C31 C 0.9241(7) 0.4615(9) 0.5936(7) 0.135(4) Uani 1 1 d G U . . .
H31 H 0.9800 0.4365 0.5629 0.162 Uiso 1 1 calc R . . . .
C32 C 0.8541(10) 0.4101(6) 0.6300(7) 0.129(4) Uani 1 1 d G U . . .
H32 H 0.8621 0.3499 0.6242 0.154 Uiso 1 1 calc R . . . .
C33 C 0.7722(8) 0.4467(8) 0.6747(7) 0.127(4) Uani 1 1 d G U . . .
H33 H 0.7244 0.4116 0.6996 0.152 Uiso 1 1 calc R . . . .
C34 C 0.7605(6) 0.5348(8) 0.6831(6) 0.100(3) Uani 1 1 d G U . . .
H34 H 0.7046 0.5598 0.7138 0.119 Uiso 1 1 calc R . . . .
C35 C 0.8157(12) 0.6739(11) 0.6561(10) 0.109(4) Uani 1 1 d . U . . .
H35A H 0.8663 0.6721 0.6861 0.164 Uiso 1 1 calc GR . . . .
H35B H 0.7531 0.6880 0.6875 0.164 Uiso 1 1 calc GR . . . .
H35C H 0.8171 0.7235 0.6012 0.164 Uiso 1 1 calc GR . . . .

loop_
_atom_site_aniso_label
_atom_site_aniso_U_11
_atom_site_aniso_U_22
_atom_site_aniso_U_33
_atom_site_aniso_U_23
_atom_site_aniso_U_13
_atom_site_aniso_U_12
S1 0.0182(8) 0.0266(9) 0.0266(9) -0.0057(7) -0.0077(7) 0.0038(7)
S2 0.0188(8) 0.0312(10) 0.0308(9) -0.0029(8) -0.0110(7) -0.0078(7)
P1 0.0126(7) 0.0202(9) 0.0170(8) -0.0057(7) -0.0028(6) -0.0025(6)
P2 0.0129(7) 0.0243(9) 0.0181(8) -0.0059(7) -0.0021(6) -0.0024(6)
O1 0.021(2) 0.021(2) 0.020(2) -0.0053(19) -0.0035(18) -0.0029(19)
O2 0.033(3) 0.024(3) 0.031(3) -0.012(2) -0.006(2) -0.010(2)
O3 0.055(4) 0.046(3) 0.025(3) -0.016(3) -0.011(3) -0.015(3)
O4 0.030(3) 0.040(3) 0.061(4) -0.038(3) -0.017(3) 0.013(2)
N1 0.013(2) 0.018(3) 0.016(3) -0.004(2) -0.001(2) -0.001(2)
N2 0.013(2) 0.021(3) 0.016(3) -0.006(2) -0.003(2) -0.003(2)
N3 0.013(2) 0.024(3) 0.021(3) -0.002(2) -0.003(2) -0.003(2)
N4 0.016(3) 0.020(3) 0.019(3) -0.006(2) -0.003(2) -0.005(2)
C1 0.012(3) 0.021(3) 0.015(3) -0.003(3) -0.004(2) 0.001(2)
C2 0.013(3) 0.027(4) 0.020(3) -0.007(3) -0.005(2) -0.004(3)
C3 0.016(3) 0.022(3) 0.021(3) -0.006(3) -0.008(3) -0.002(3)
C4 0.014(3) 0.027(4) 0.022(3) -0.007(3) 0.000(3) -0.002(3)
C5 0.029(5) 0.035(5) 0.027(4) -0.018(4) -0.002(4) -0.006(4)
C5S 0.029(5) 0.036(5) 0.028(5) -0.019(5) -0.002(5) -0.007(5)
C6 0.031(4) 0.037(4) 0.029(4) -0.020(4) -0.001(3) -0.005(4)
C6S 0.030(5) 0.035(5) 0.028(5) -0.021(5) -0.003(4) -0.005(5)
C7 0.052(6) 0.054(6) 0.047(6) -0.034(5) -0.005(5) -0.003(5)
C7S 0.047(9) 0.049(9) 0.041(8) -0.031(7) -0.005(8) -0.001(8)
C8 0.019(3) 0.030(4) 0.013(3) -0.002(3) 0.000(2) -0.007(3)
C9 0.049(5) 0.051(5) 0.024(4) -0.013(4) 0.005(3) -0.027(4)
C10 0.062(6) 0.065(6) 0.030(4) -0.024(4) -0.002(4) -0.005(5)
C11 0.111(7) 0.112(7) 0.099(6) -0.045(5) -0.013(5) -0.018(5)
C12 0.013(3) 0.022(3) 0.020(3) -0.003(3) -0.003(2) -0.007(2)
C13 0.012(3) 0.022(3) 0.027(3) -0.009(3) -0.005(3) -0.003(3)
C14 0.017(3) 0.018(3) 0.024(3) -0.001(3) -0.006(3) -0.003(3)
C15 0.013(3) 0.028(4) 0.027(4) -0.004(3) 0.002(3) -0.004(3)
C16 0.025(4) 0.032(4) 0.038(4) -0.010(3) 0.007(3) 0.006(3)
C17 0.057(6) 0.053(6) 0.057(6) -0.014(5) 0.006(5) -0.011(5)
C18 0.073(7) 0.057(7) 0.070(7) -0.028(6) -0.001(6) 0.012(6)
C19 0.019(3) 0.027(4) 0.013(3) 0.001(3) -0.005(2) -0.006(3)
C20 0.042(4) 0.028(4) 0.029(4) -0.011(3) -0.008(3) 0.002(3)
C21 0.031(4) 0.055(5) 0.033(4) -0.023(4) -0.011(3) 0.011(4)
C22 0.083(8) 0.066(7) 0.060(7) -0.042(6) -0.014(6) 0.013(6)
C23 0.013(3) 0.021(3) 0.019(3) -0.005(3) -0.006(2) 0.000(2)
C24 0.012(3) 0.026(3) 0.017(3) -0.008(3) -0.002(2) 0.001(3)
C25 0.011(3) 0.018(3) 0.024(3) -0.005(3) -0.007(2) 0.000(2)
C26 0.058(5) 0.026(4) 0.042(5) -0.005(4) -0.006(4) -0.024(4)
C27 0.021(3) 0.036(4) 0.026(4) -0.014(3) 0.004(3) -0.010(3)
C28 0.065(7) 0.063(7) 0.120(10) -0.075(7) -0.032(7) 0.027(5)
S1' 0.0144(7) 0.0279(9) 0.0262(9) -0.0038(7) -0.0041(6) 0.0005(7)
S2' 0.0349(10) 0.0601(14) 0.0241(10) -0.0053(9) -0.0129(8) -0.0189(10)
P1' 0.0158(7) 0.0192(8) 0.0225(8) -0.0028(7) -0.0045(6) -0.0029(7)
P2' 0.0161(8) 0.0211(9) 0.0209(8) -0.0052(7) -0.0030(6) -0.0046(7)
O1' 0.045(3) 0.052(4) 0.057(4) -0.036(3) 0.002(3) -0.012(3)
O2' 0.036(3) 0.037(3) 0.045(3) -0.016(3) -0.001(3) 0.007(3)
O3' 0.051(3) 0.035(3) 0.031(3) -0.015(2) 0.008(3) -0.013(3)
O4' 0.017(2) 0.031(3) 0.024(2) -0.012(2) 0.0043(18) -0.012(2)
N1' 0.013(2) 0.023(3) 0.016(3) -0.004(2) -0.002(2) -0.003(2)
N2' 0.014(2) 0.015(3) 0.017(3) -0.004(2) -0.003(2) 0.002(2)
N3' 0.018(3) 0.030(3) 0.019(3) 0.002(2) -0.005(2) -0.003(2)
N4' 0.024(3) 0.039(4) 0.022(3) -0.006(3) -0.008(2) -0.012(3)
C1' 0.016(3) 0.016(3) 0.018(3) -0.003(3) -0.002(2) -0.004(2)
C2' 0.012(3) 0.022(3) 0.013(3) 0.000(3) -0.002(2) -0.002(2)
C3' 0.017(3) 0.020(3) 0.013(3) -0.004(2) -0.003(2) -0.002(3)
C4' 0.018(3) 0.020(3) 0.021(3) -0.005(3) -0.003(3) -0.002(3)
C5' 0.031(4) 0.022(4) 0.022(3) -0.005(3) -0.001(3) -0.011(3)
C6' 0.039(4) 0.028(4) 0.041(4) -0.016(3) -0.004(4) -0.009(3)
C7' 0.076(7) 0.048(6) 0.054(6) -0.029(5) -0.001(5) -0.021(5)
C8' 0.020(3) 0.026(4) 0.021(3) -0.006(3) -0.003(3) -0.009(3)
C9' 0.030(4) 0.039(4) 0.028(4) -0.015(3) -0.010(3) -0.012(3)
C10' 0.040(4) 0.035(4) 0.031(4) -0.017(3) 0.000(3) -0.011(3)
C11' 0.055(5) 0.035(5) 0.049(5) -0.022(4) -0.005(4) -0.008(4)
C12' 0.015(3) 0.021(3) 0.021(3) 0.001(3) -0.005(3) -0.009(3)
C13' 0.016(3) 0.028(4) 0.021(3) -0.007(3) -0.003(3) -0.006(3)
C14' 0.024(3) 0.037(4) 0.025(4) -0.001(3) -0.008(3) -0.013(3)
C15' 0.015(3) 0.030(4) 0.028(4) 0.004(3) -0.005(3) -0.002(3)
C16' 0.027(4) 0.031(4) 0.037(4) -0.006(3) -0.008(3) 0.000(3)
C17' 0.055(6) 0.051(6) 0.045(5) -0.013(4) -0.016(4) 0.005(5)
C18' 0.094(10) 0.094(10) 0.082(9) -0.049(8) -0.029(8) 0.041(8)
C19' 0.050(5) 0.045(5) 0.039(4) -0.015(4) -0.009(4) -0.026(4)
C20' 0.105(5) 0.088(5) 0.093(5) -0.041(4) 0.005(4) -0.030(4)
C20S 0.105(5) 0.088(5) 0.093(5) -0.041(4) 0.005(4) -0.030(4)
C21' 0.105(5) 0.089(5) 0.093(5) -0.041(4) 0.005(4) -0.030(4)
C21S 0.105(5) 0.089(5) 0.093(5) -0.041(4) 0.005(4) -0.030(4)
C22' 0.106(5) 0.090(5) 0.095(5) -0.039(4) 0.006(4) -0.028(4)
C22S 0.105(5) 0.089(5) 0.093(5) -0.040(4) 0.004(4) -0.030(4)
C23' 0.018(3) 0.027(4) 0.024(3) -0.009(3) -0.002(3) 0.000(3)
C24' 0.019(3) 0.027(4) 0.016(3) -0.004(3) -0.004(3) -0.002(3)
C25' 0.022(3) 0.022(4) 0.037(4) -0.008(3) 0.006(3) -0.003(3)
C26' 0.060(6) 0.039(5) 0.068(7) -0.026(5) 0.015(5) 0.013(5)
C27' 0.023(3) 0.027(4) 0.029(4) -0.008(3) 0.002(3) -0.005(3)
C28' 0.020(3) 0.029(4) 0.022(3) -0.004(3) 0.001(3) -0.007(3)
C29 0.096(5) 0.116(6) 0.088(5) -0.049(4) -0.042(4) -0.025(5)
C30 0.107(6) 0.131(6) 0.101(5) -0.043(5) -0.021(5) -0.010(5)
C31 0.123(6) 0.143(6) 0.118(6) -0.033(5) -0.022(5) -0.008(5)
C32 0.125(6) 0.140(6) 0.116(6) -0.038(5) -0.029(5) -0.022(5)
C33 0.120(6) 0.143(6) 0.114(6) -0.025(5) -0.040(5) -0.030(5)
C34 0.097(5) 0.125(6) 0.095(5) -0.033(5) -0.046(4) -0.034(5)
C35 0.121(8) 0.107(8) 0.123(8) -0.051(6) -0.061(7) -0.012(7)

loop_
_atom_type_symbol
_atom_type_description
_atom_type_scat_dispersion_real
_atom_type_scat_dispersion_imag
_atom_type_scat_source
C C 0.0033 0.0016 'International Tables Vol C Tables 4.2.6.8 and 6.1.1.4'
H H 0.0000 0.0000 'International Tables Vol C Tables 4.2.6.8 and 6.1.1.4'
N N 0.0061 0.0033 'International Tables Vol C Tables 4.2.6.8 and 6.1.1.4'
O O 0.0106 0.0060 'International Tables Vol C Tables 4.2.6.8 and 6.1.1.4'
P P 0.1023 0.0942 'International Tables Vol C Tables 4.2.6.8 and 6.1.1.4'
S S 0.1246 0.1234 'International Tables Vol C Tables 4.2.6.8 and 6.1.1.4'

loop_
_geom_angle_atom_site_label_1
_geom_angle_atom_site_label_2
_geom_angle_atom_site_label_3
_geom_angle
C1 P1 C13 94.0(3)
C1 P1 C23 94.0(3)
C13 P1 C23 92.7(3)
C2 P2 C24 93.0(3)
C12 P2 C2 95.0(3)
C12 P2 C24 92.7(3)
C25 O2 C26 114.7(6)
C27 O4 C28 115.7(6)
C1 N1 C4 126.1(5)
C3 N1 C1 109.5(5)
C3 N1 C4 124.1(5)
C2 N2 C8 126.0(5)
C3 N2 C2 108.6(5)
C3 N2 C8 125.3(5)
C12 N3 C15 126.1(6)
C14 N3 C12 109.6(5)
C14 N3 C15 124.0(5)
C13 N4 C19 124.9(5)
C14 N4 C13 110.0(5)
C14 N4 C19 125.1(5)
N1 C1 P1 129.2(5)
C2 C1 P1 122.7(5)
C2 C1 N1 107.3(5)
N2 C2 P2 128.2(5)
C1 C2 P2 123.3(5)
C1 C2 N2 108.1(5)
N1 C3 S1 126.8(5)
N2 C3 S1 126.7(5)
N2 C3 N1 106.5(5)
N1 C4 H4AA 109.8
N1 C4 H4AB 109.8
N1 C4 H4BC 108.6
N1 C4 H4BD 108.6
N1 C4 C5 109.6(6)
H4AA C4 H4AB 108.2
H4BC C4 H4BD 107.6
C5 C4 H4AA 109.8
C5 C4 H4AB 109.8
C5S C4 N1 114.5(16)
C5S C4 H4BC 108.6
C5S C4 H4BD 108.6
C4 C5 H5A 109.2
C4 C5 H5B 109.2
H5A C5 H5B 107.9
C6 C5 C4 111.9(10)
C6 C5 H5A 109.2
C6 C5 H5B 109.2
C4 C5S H5SA 108.4
C4 C5S H5SB 108.4
C4 C5S C6S 116(3)
H5SA C5S H5SB 107.5
C6S C5S H5SA 108.4
C6S C5S H5SB 108.4
C5 C6 H6A 109.0
C5 C6 H6B 109.0
C5 C6 C7 112.9(10)
H6A C6 H6B 107.8
C7 C6 H6A 109.0
C7 C6 H6B 109.0
C5S C6S H6SA 108.7
C5S C6S H6SB 108.7
C5S C6S C7S 114(3)
H6SA C6S H6SB 107.6
C7S C6S H6SA 108.7
C7S C6S H6SB 108.7
C6 C7 H7A 109.5
C6 C7 H7B 109.5
C6 C7 H7C 109.5
H7A C7 H7B 109.5
H7A C7 H7C 109.5
H7B C7 H7C 109.5
C6S C7S H7SA 109.5
C6S C7S H7SB 109.5
C6S C7S H7SC 109.5
H7SA C7S H7SB 109.5
H7SA C7S H7SC 109.5
H7SB C7S H7SC 109.5
N2 C8 H8A 109.2
N2 C8 H8B 109.2
N2 C8 C9 112.1(6)
H8A C8 H8B 107.9
C9 C8 H8A 109.2
C9 C8 H8B 109.2
C8 C9 H9A 108.9
C8 C9 H9B 108.9
C8 C9 C10 113.4(7)
H9A C9 H9B 107.7
C10 C9 H9A 108.9
C10 C9 H9B 108.9
C9 C10 H10A 108.5
C9 C10 H10B 108.5
H10A C10 H10B 107.5
C11 C10 C9 115.0(10)
C11 C10 H10A 108.5
C11 C10 H10B 108.5
C10 C11 H11A 109.5
C10 C11 H11B 109.5
C10 C11 H11C 109.5
H11A C11 H11B 109.5
H11A C11 H11C 109.5
H11B C11 H11C 109.5
N3 C12 P2 130.0(5)
C13 C12 P2 122.2(5)
C13 C12 N3 107.7(5)
N4 C13 P1 129.3(5)
C12 C13 P1 123.6(5)
C12 C13 N4 106.9(5)
N3 C14 S2 127.1(5)
N4 C14 S2 127.1(5)
N4 C14 N3 105.8(5)
N3 C15 H15A 109.2
N3 C15 H15B 109.2
N3 C15 C16 111.9(6)
H15A C15 H15B 107.9
C16 C15 H15A 109.2
C16 C15 H15B 109.2
C15 C16 H16A 108.4
C15 C16 H16B 108.4
H16A C16 H16B 107.5
C17 C16 C15 115.4(7)
C17 C16 H16A 108.4
C17 C16 H16B 108.4
C16 C17 H17A 109.3
C16 C17 H17B 109.3
C16 C17 C18 111.6(8)
H17A C17 H17B 108.0
C18 C17 H17A 109.3
C18 C17 H17B 109.3
C17 C18 H18A 109.5
C17 C18 H18B 109.5
C17 C18 H18C 109.5
H18A C18 H18B 109.5
H18A C18 H18C 109.5
H18B C18 H18C 109.5
N4 C19 H19A 109.1
N4 C19 H19B 109.1
N4 C19 C20 112.5(6)
H19A C19 H19B 107.8
C20 C19 H19A 109.1
C20 C19 H19B 109.1
C19 C20 H20A 109.0
C19 C20 H20B 109.0
C19 C20 C21 112.7(6)
H20A C20 H20B 107.8
C21 C20 H20A 109.0
C21 C20 H20B 109.0
C20 C21 H21A 108.9
C20 C21 H21B 108.9
H21A C21 H21B 107.7
C22 C21 C20 113.5(8)
C22 C21 H21A 108.9
C22 C21 H21B 108.9
C21 C22 H22A 109.5
C21 C22 H22B 109.5
C21 C22 H22C 109.5
H22A C22 H22B 109.5
H22A C22 H22C 109.5
H22B C22 H22C 109.5
C24 C23 P1 122.2(5)
C24 C23 C25 124.6(6)
C25 C23 P1 112.9(4)
C23 C24 P2 122.1(5)
C23 C24 C27 124.9(6)
C27 C24 P2 113.0(5)
O1 C25 O2 124.5(6)
O1 C25 C23 121.9(6)
O2 C25 C23 113.5(5)
O2 C26 H26A 109.5
O2 C26 H26B 109.5
O2 C26 H26C 109.5
H26A C26 H26B 109.5
H26A C26 H26C 109.5
H26B C26 H26C 109.5
O3 C27 O4 124.9(7)
O3 C27 C24 123.4(7)
O4 C27 C24 111.7(6)
O4 C28 H28A 109.5
O4 C28 H28B 109.5
O4 C28 H28C 109.5
H28A C28 H28B 109.5
H28A C28 H28C 109.5
H28B C28 H28C 109.5
C1' P1' C12' 95.3(3)
C1' P1' C23' 92.9(3)
C12' P1' C23' 92.5(3)
C2' P2' C13' 93.1(3)
C2' P2' C24' 93.8(3)
C13' P2' C24' 94.4(3)
C25' O2' C26' 114.8(7)
C27' O4' C28' 115.3(5)
C1' N1' C8' 127.8(5)
C3' N1' C1' 108.6(5)
C3' N1' C8' 123.5(5)
C2' N2' C4' 125.8(5)
C3' N2' C2' 109.2(5)
C3' N2' C4' 125.0(5)
C12' N3' C14' 109.8(6)
C12' N3' C15' 127.4(6)
C14' N3' C15' 122.8(6)
C13' N4' C19' 126.1(6)
C14' N4' C13' 109.9(6)
C14' N4' C19' 123.7(6)
N1' C1' P1' 129.8(5)
C2' C1' P1' 123.0(5)
C2' C1' N1' 107.2(5)
N2' C2' P2' 128.7(5)
C1' C2' P2' 123.0(5)
C1' C2' N2' 108.2(5)
N1' C3' S1' 126.3(5)
N2' C3' S1' 126.9(5)
N2' C3' N1' 106.7(5)
N2' C4' H4'A 109.1
N2' C4' H4'B 109.1
N2' C4' C5' 112.6(5)
H4'A C4' H4'B 107.8
C5' C4' H4'A 109.1
C5' C4' H4'B 109.1
C4' C5' H5'A 109.4
C4' C5' H5'B 109.4
H5'A C5' H5'B 108.0
C6' C5' C4' 111.2(6)
C6' C5' H5'A 109.4
C6' C5' H5'B 109.4
C5' C6' H6'A 109.0
C5' C6' H6'B 109.0
C5' C6' C7' 113.1(7)
H6'A C6' H6'B 107.8
C7' C6' H6'A 109.0
C7' C6' H6'B 109.0
C6' C7' H7'A 109.5
C6' C7' H7'B 109.5
C6' C7' H7'C 109.5
H7'A C7' H7'B 109.5
H7'A C7' H7'C 109.5
H7'B C7' H7'C 109.5
N1' C8' H8'A 109.1
N1' C8' H8'B 109.1
N1' C8' C9' 112.4(6)
H8'A C8' H8'B 107.9
C9' C8' H8'A 109.1
C9' C8' H8'B 109.1
C8' C9' H9'A 108.7
C8' C9' H9'B 108.7
C8' C9' C10' 114.3(6)
H9'A C9' H9'B 107.6
C10' C9' H9'A 108.7
C10' C9' H9'B 108.7
C9' C10' H10C 109.1
C9' C10' H10D 109.1
C9' C10' C11' 112.6(7)
H10C C10' H10D 107.8
C11' C10' H10C 109.1
C11' C10' H10D 109.1
C10' C11' H11D 109.5
C10' C11' H11E 109.5
C10' C11' H11F 109.5
H11D C11' H11E 109.5
H11D C11' H11F 109.5
H11E C11' H11F 109.5
N3' C12' P1' 129.9(5)
C13' C12' P1' 122.3(5)
C13' C12' N3' 107.6(6)
N4' C13' P2' 128.9(5)
C12' C13' P2' 123.4(5)
C12' C13' N4' 107.3(6)
N3' C14' S2' 127.4(6)
N4' C14' S2' 127.3(6)
N4' C14' N3' 105.3(6)
N3' C15' H15C 109.1
N3' C15' H15D 109.1
N3' C15' C16' 112.3(6)
H15C C15' H15D 107.9
C16' C15' H15C 109.1
C16' C15' H15D 109.1
C15' C16' H16C 108.6
C15' C16' H16D 108.6
H16C C16' H16D 107.6
C17' C16' C15' 114.5(6)
C17' C16' H16C 108.6
C17' C16' H16D 108.6
C16' C17' H17C 108.8
C16' C17' H17D 108.8
C16' C17' C18' 113.9(8)
H17C C17' H17D 107.7
C18' C17' H17C 108.8
C18' C17' H17D 108.8
C17' C18' H18D 109.5
C17' C18' H18E 109.5
C17' C18' H18F 109.5
H18D C18' H18E 109.5
H18D C18' H18F 109.5
H18E C18' H18F 109.5
N4' C19' H19C 108.5
N4' C19' H19D 108.5
N4' C19' H19E 111.0
N4' C19' H19F 111.0
N4' C19' C20' 115.2(12)
N4' C19' C20S 103.6(9)
H19C C19' H19D 107.5
H19E C19' H19F 109.0
C20' C19' H19C 108.5
C20' C19' H19D 108.5
C20S C19' H19E 111.0
C20S C19' H19F 111.0
C19' C20' H20C 107.6
C19' C20' H20D 107.6
H20C C20' H20D 107.0
C21' C20' C19' 118.9(13)
C21' C20' H20C 107.6
C21' C20' H20D 107.6
C19' C20S H20E 110.0
C19' C20S H20F 110.0
H20E C20S H20F 108.4
C21S C20S C19' 108.5(14)
C21S C20S H20E 110.0
C21S C20S H20F 110.0
C20' C21' H21C 109.4
C20' C21' H21D 109.4
C20' C21' C22' 111.06(14)
H21C C21' H21D 108.0
C22' C21' H21C 109.4
C22' C21' H21D 109.4
C20S C21S H21E 109.4
C20S C21S H21F 109.4
C20S C21S C22S 111.07(14)
H21E C21S H21F 108.0
C22S C21S H21E 109.4
C22S C21S H21F 109.4
C21' C22' H22D 109.5
C21' C22' H22E 109.5
C21' C22' H22F 109.5
H22D C22' H22E 109.5
H22D C22' H22F 109.5
H22E C22' H22F 109.5
C21S C22S H22G 109.5
C21S C22S H22H 109.5
C21S C22S H22I 109.5
H22G C22S H22H 109.5
H22G C22S H22I 109.5
H22H C22S H22I 109.5
C24' C23' P1' 122.5(5)
C24' C23' C25' 123.8(6)
C25' C23' P1' 113.5(5)
C23' C24' P2' 121.3(5)
C23' C24' C27' 119.7(6)
C27' C24' P2' 118.9(5)
O1' C25' O2' 124.7(7)
O1' C25' C23' 123.1(6)
O2' C25' C23' 112.0(7)
O2' C26' H26D 109.5
O2' C26' H26E 109.5
O2' C26' H26F 109.5
H26D C26' H26E 109.5
H26D C26' H26F 109.5
H26E C26' H26F 109.5
O3' C27' O4' 124.7(7)
O3' C27' C24' 123.0(7)
O4' C27' C24' 112.3(6)
O4' C28' H28D 109.5
O4' C28' H28E 109.5
O4' C28' H28F 109.5
H28D C28' H28E 109.5
H28D C28' H28F 109.5
H28E C28' H28F 109.5
C30 C29 C34 120.0
C35 C29 C30 121.9(11)
C35 C29 C34 118.1(11)
C29 C30 H30 120.0
C31 C30 C29 120.0
C31 C30 H30 120.0
C30 C31 H31 120.0
C32 C31 C30 120.0
C32 C31 H31 120.0
C31 C32 H32 120.0
C31 C32 C33 120.0
C33 C32 H32 120.0
C32 C33 H33 120.0
C32 C33 C34 120.0
C34 C33 H33 120.0
C29 C34 H34 120.0
C33 C34 C29 120.0
C33 C34 H34 120.0
C29 C35 H35A 109.5
C29 C35 H35B 109.5
C29 C35 H35C 109.5
H35A C35 H35B 109.5
H35A C35 H35C 109.5
H35B C35 H35C 109.5

loop_
_geom_bond_atom_site_label_1
_geom_bond_atom_site_label_2
_geom_bond_distance
S1 C3 1.682(6)
S2 C14 1.675(6)
P1 C1 1.820(6)
P1 C13 1.830(6)
P1 C23 1.878(7)
P2 C2 1.824(6)
P2 C12 1.821(6)
P2 C24 1.896(7)
O1 C25 1.209(8)
O2 C25 1.336(8)
O2 C26 1.445(9)
O3 C27 1.204(8)
O4 C27 1.338(9)
O4 C28 1.457(10)
N1 C1 1.384(8)
N1 C3 1.373(8)
N1 C4 1.475(8)
N2 C2 1.393(8)
N2 C3 1.370(8)
N2 C8 1.452(8)
N3 C12 1.385(8)
N3 C14 1.373(9)
N3 C15 1.458(8)
N4 C13 1.393(8)
N4 C14 1.364(8)
N4 C19 1.463(8)
C1 C2 1.353(9)
C4 H4AA 0.9900
C4 H4AB 0.9900
C4 H4BC 0.9900
C4 H4BD 0.9900
C4 C5 1.536(17)
C4 C5S 1.44(4)
C5 H5A 0.9900
C5 H5B 0.9900
C5 C6 1.502(11)
C5S H5SA 0.9900
C5S H5SB 0.9900
C5S C6S 1.499(13)
C6 H6A 0.9900
C6 H6B 0.9900
C6 C7 1.515(10)
C6S H6SA 0.9900
C6S H6SB 0.9900
C6S C7S 1.507(12)
C7 H7A 0.9800
C7 H7B 0.9800
C7 H7C 0.9800
C7S H7SA 0.9800
C7S H7SB 0.9800
C7S H7SC 0.9800
C8 H8A 0.9900
C8 H8B 0.9900
C8 C9 1.499(10)
C9 H9A 0.9900
C9 H9B 0.9900
C9 C10 1.502(11)
C10 H10A 0.9900
C10 H10B 0.9900
C10 C11 1.496(17)
C11 H11A 0.9800
C11 H11B 0.9800
C11 H11C 0.9800
C12 C13 1.356(9)
C15 H15A 0.9900
C15 H15B 0.9900
C15 C16 1.537(10)
C16 H16A 0.9900
C16 H16B 0.9900
C16 C17 1.490(12)
C17 H17A 0.9900
C17 H17B 0.9900
C17 C18 1.550(14)
C18 H18A 0.9800
C18 H18B 0.9800
C18 H18C 0.9800
C19 H19A 0.9900
C19 H19B 0.9900
C19 C20 1.509(10)
C20 H20A 0.9900
C20 H20B 0.9900
C20 C21 1.516(11)
C21 H21A 0.9900
C21 H21B 0.9900
C21 C22 1.499(12)
C22 H22A 0.9800
C22 H22B 0.9800
C22 H22C 0.9800
C23 C24 1.329(9)
C23 C25 1.496(9)
C24 C27 1.483(9)
C26 H26A 0.9800
C26 H26B 0.9800
C26 H26C 0.9800
C28 H28A 0.9800
C28 H28B 0.9800
C28 H28C 0.9800
S1' C3' 1.680(6)
S2' C14' 1.672(7)
P1' C1' 1.820(6)
P1' C12' 1.826(7)
P1' C23' 1.907(7)
P2' C2' 1.827(6)
P2' C13' 1.828(7)
P2' C24' 1.885(7)
O1' C25' 1.200(9)
O2' C25' 1.327(9)
O2' C26' 1.458(10)
O3' C27' 1.221(9)
O4' C27' 1.316(9)
O4' C28' 1.450(8)
N1' C1' 1.401(8)
N1' C3' 1.375(8)
N1' C8' 1.464(8)
N2' C2' 1.384(7)
N2' C3' 1.365(8)
N2' C4' 1.450(8)
N3' C12' 1.379(8)
N3' C14' 1.380(9)
N3' C15' 1.461(9)
N4' C13' 1.388(8)
N4' C14' 1.368(9)
N4' C19' 1.460(9)
C1' C2' 1.351(9)
C4' H4'A 0.9900
C4' H4'B 0.9900
C4' C5' 1.519(9)
C5' H5'A 0.9900
C5' H5'B 0.9900
C5' C6' 1.517(10)
C6' H6'A 0.9900
C6' H6'B 0.9900
C6' C7' 1.523(11)
C7' H7'A 0.9800
C7' H7'B 0.9800
C7' H7'C 0.9800
C8' H8'A 0.9900
C8' H8'B 0.9900
C8' C9' 1.514(9)
C9' H9'A 0.9900
C9' H9'B 0.9900
C9' C10' 1.526(10)
C10' H10C 0.9900
C10' H10D 0.9900
C10' C11' 1.538(11)
C11' H11D 0.9800
C11' H11E 0.9800
C11' H11F 0.9800
C12' C13' 1.353(9)
C15' H15C 0.9900
C15' H15D 0.9900
C15' C16' 1.526(10)
C16' H16C 0.9900
C16' H16D 0.9900
C16' C17' 1.497(12)
C17' H17C 0.9900
C17' H17D 0.9900
C17' C18' 1.503(14)
C18' H18D 0.9800
C18' H18E 0.9800
C18' H18F 0.9800
C19' H19C 0.9900
C19' H19D 0.9900
C19' H19E 0.9900
C19' H19F 0.9900
C19' C20' 1.5399(13)
C19' C20S 1.5402(13)
C20' H20C 0.9900
C20' H20D 0.9900
C20' C21' 1.5399(13)
C20S H20E 0.9900
C20S H20F 0.9900
C20S C21S 1.5400(13)
C21' H21C 0.9900
C21' H21D 0.9900
C21' C22' 1.5403(13)
C21S H21E 0.9900
C21S H21F 0.9900
C21S C22S 1.5402(13)
C22' H22D 0.9800
C22' H22E 0.9800
C22' H22F 0.9800
C22S H22G 0.9800
C22S H22H 0.9800
C22S H22I 0.9800
C23' C24' 1.332(10)
C23' C25' 1.505(10)
C24' C27' 1.492(9)
C26' H26D 0.9800
C26' H26E 0.9800
C26' H26F 0.9800
C28' H28D 0.9800
C28' H28E 0.9800
C28' H28F 0.9800
C29 C30 1.3900
C29 C34 1.3900
C29 C35 1.384(16)
C30 H30 0.9500
C30 C31 1.3900
C31 H31 0.9500
C31 C32 1.3900
C32 H32 0.9500
C32 C33 1.3900
C33 H33 0.9500
C33 C34 1.3900
C34 H34 0.9500
C35 H35A 0.9800
C35 H35B 0.9800
C35 H35C 0.9800

loop_
_twin_individual_id
_twin_individual_mass_fraction_refined
1 0.4413(14)
2 0.5587(14)
